data_7110555
loop_
_publ_author_name
'Forissier, Kareen'
'Ricard, Louis'
'Carmichael, Duncan'
'Mathey, Fran\,cois'

_publ_section_title
;
 2,5-Di-(tert-butyl)phospholyl sandwich complexes containing group 14
 elements (Ge, Sn, Pb). Synthesis, molecular structure, and ring transfer
 chemistry of [M(PC4H2But2)2] (M= Sn, Pb)
;
_journal_issue 14
_journal_name_full 'Chemical Communications'
_journal_page_first 1273
_journal_paper_doi 10.1039/a902909e
_journal_year 1999
_chemical_formula_sum 'C24 H40 P2 Sn'
_chemical_formula_weight 509.19
_chemical_name_systematic
;
 ?
;
_space_group_IT_number 14
_symmetry_cell_setting monoclinic
_symmetry_space_group_name_Hall '-P 2yn'
_symmetry_space_group_name_H-M 'P 1 21/n 1'
_atom_sites_solution_hydrogens geom
_atom_sites_solution_primary direct
_atom_sites_solution_secondary difmap
_audit_creation_method SHELXL-97
_cell_angle_alpha 90.00
_cell_angle_beta 101.0890(6)
_cell_angle_gamma 90.00
_cell_formula_units_Z 8
_cell_length_a 16.0460(2)
_cell_length_b 20.3280(2)
_cell_length_c 16.3740(2)
_cell_measurement_reflns_used 545
_cell_measurement_temperature 150.0(1)
_cell_measurement_theta_max 20.0
_cell_measurement_theta_min 3.0
_cell_volume 5241.20(11)
_computing_structure_refinement 'SHELXL-97 (Sheldrick, 1997)'
_computing_structure_solution 'SHELXS-97 (Sheldrick, 1990)'
_diffrn_ambient_temperature 150.0(1)
_diffrn_measured_fraction_theta_full 0.997
_diffrn_measured_fraction_theta_max 0.997
_diffrn_measurement_device_type KappaCCD
_diffrn_radiation_monochromator graphite
_diffrn_radiation_source 'fine-focus sealed tube'
_diffrn_radiation_type MoK\a
_diffrn_radiation_wavelength 0.71070
_diffrn_reflns_av_R_equivalents 0.041
_diffrn_reflns_av_sigmaI/netI 0.0273
_diffrn_reflns_limit_h_max 20
_diffrn_reflns_limit_h_min 0
_diffrn_reflns_limit_k_max 25
_diffrn_reflns_limit_k_min 0
_diffrn_reflns_limit_l_max 20
_diffrn_reflns_limit_l_min -20
_diffrn_reflns_number 10683
_diffrn_reflns_theta_full 26.35
_diffrn_reflns_theta_max 26.35
_diffrn_reflns_theta_min 1.62
_exptl_absorpt_coefficient_mu 1.104
_exptl_absorpt_correction_type none
_exptl_crystal_colour colorless
_exptl_crystal_density_diffrn 1.291
_exptl_crystal_density_method 'not measured'
_exptl_crystal_description plate
_exptl_crystal_F_000 2112
_exptl_crystal_size_max 0.20
_exptl_crystal_size_mid 0.20
_exptl_crystal_size_min 0.15
_refine_diff_density_max 1.354
_refine_diff_density_min -0.921
_refine_diff_density_rms 0.069
_refine_ls_extinction_method none
_refine_ls_goodness_of_fit_ref 1.034
_refine_ls_hydrogen_treatment mixed
_refine_ls_matrix_type full
_refine_ls_number_parameters 542
_refine_ls_number_reflns 10683
_refine_ls_number_restraints 0
_refine_ls_restrained_S_all 1.034
_refine_ls_R_factor_all 0.0305
_refine_ls_R_factor_gt 0.0278
_refine_ls_shift/su_max 0.039
_refine_ls_shift/su_mean 0.001
_refine_ls_structure_factor_coef Fsqd
_refine_ls_weighting_details 'calc w=1/[\s^2^(Fo^2^)+(0.0319P)^2^+6.4407P] where P=(Fo^2^+2Fc^2^)/3'
_refine_ls_weighting_scheme calc
_refine_ls_wR_factor_gt 0.0737
_refine_ls_wR_factor_ref 0.0754
_reflns_number_gt 9926
_reflns_number_total 10683
_reflns_threshold_expression >2sigma(I)
_cod_data_source_file 902909Esup1.cif
_cod_data_source_block snp2_2
_cod_depositor_comments
;
The following automatic conversions were performed:

'_symmetry_cell_setting' value 'Monoclinic' changed to 'monoclinic'
according to /home/saulius/struct/CIF-dictionaries/cif_core.dic
dictionary named 'cif_core.dic' version 2.4.2 from 2011-04-26.

Automatic conversion script
Id: cif_fix_values 1891 2012-01-12 08:04:46Z andrius 
;
_cod_original_sg_symbol_H-M 'P 21/n        '
_cod_database_code 7110555

loop_
_symmetry_equiv_pos_as_xyz
'x, y, z'
'-x+1/2, y+1/2, -z+1/2'
'-x, -y, -z'
'x-1/2, -y-1/2, z-1/2'

loop_
_atom_site_label
_atom_site_type_symbol
_atom_site_fract_x
_atom_site_fract_y
_atom_site_fract_z
_atom_site_U_iso_or_equiv
_atom_site_adp_type
_atom_site_occupancy
_atom_site_symmetry_multiplicity
_atom_site_calc_flag
_atom_site_refinement_flags
_atom_site_disorder_assembly
_atom_site_disorder_group
Sn1 Sn 0.268616(9) 0.076663(7) 0.156816(9) 0.02278(5) Uani 1 1 d . . .
Sn2 Sn 0.284305(9) 0.176695(7) 0.660133(9) 0.02287(5) Uani 1 1 d . . .
P3 P 0.24295(4) -0.04933(3) 0.21594(4) 0.02583(12) Uani 1 1 d . . .
P4 P 0.27269(4) 0.30156(3) 0.72944(4) 0.02585(12) Uani 1 1 d . . .
P5 P 0.19874(3) 0.11093(3) -0.00912(3) 0.02367(12) Uani 1 1 d . . .
P6 P 0.19834(3) 0.14753(3) 0.49614(3) 0.02267(12) Uani 1 1 d . . .
C1 C 0.31332(14) -0.00535(11) 0.29482(13) 0.0238(4) Uani 1 1 d . . .
C2 C 0.27148(14) 0.04618(11) 0.32511(13) 0.0251(4) Uani 1 1 d . . .
H2 H 0.2978 0.0741 0.3673 0.030 Uiso 1 1 calc R . .
C3 C 0.18482(14) 0.05242(11) 0.28592(13) 0.0251(4) Uani 1 1 d . . .
H3 H 0.1494 0.0851 0.2996 0.030 Uiso 1 1 calc R . .
C4 C 0.15780(14) 0.00501(11) 0.22511(13) 0.0240(4) Uani 1 1 d . . .
C5 C 0.25079(14) 0.18227(10) 0.04053(14) 0.0230(4) Uani 1 1 d . A .
C6 C 0.33796(14) 0.17239(11) 0.05901(14) 0.0243(4) Uani 1 1 d . . .
H6 H 0.3758 0.2043 0.0844 0.029 Uiso 1 1 calc R . .
C7 C 0.36441(14) 0.10987(11) 0.03601(14) 0.0247(4) Uani 1 1 d . . .
H7 H 0.4210 0.0967 0.0459 0.030 Uiso 1 1 calc R . .
C8 C 0.29811(14) 0.06978(11) -0.00277(13) 0.0225(4) Uani 1 1 d . . .
C9 C 0.40681(15) -0.02201(12) 0.32664(15) 0.0302(5) Uani 1 1 d . . .
C10 C 0.46114(19) 0.04019(18) 0.3305(3) 0.0815(15) Uani 1 1 d . . .
H10A H 0.4584 0.0570 0.2753 0.122 Uiso 1 1 calc R . .
H10B H 0.5190 0.0298 0.3547 0.122 Uiso 1 1 calc R . .
H10C H 0.4401 0.0727 0.3639 0.122 Uiso 1 1 calc R . .
C11 C 0.41549(17) -0.04917(14) 0.41487(16) 0.0386(6) Uani 1 1 d . . .
H11A H 0.4742 -0.0578 0.4374 0.058 Uiso 1 1 calc R . .
H11B H 0.3836 -0.0892 0.4135 0.058 Uiso 1 1 calc R . .
H11C H 0.3941 -0.0175 0.4492 0.058 Uiso 1 1 calc R . .
C12 C 0.4376(2) -0.0740(2) 0.2731(2) 0.0707(12) Uani 1 1 d . . .
H12A H 0.4382 -0.0562 0.2189 0.106 Uiso 1 1 calc R . .
H12B H 0.4002 -0.1113 0.2679 0.106 Uiso 1 1 calc R . .
H12C H 0.4939 -0.0875 0.2986 0.106 Uiso 1 1 calc R . .
C13 C 0.06544(15) -0.00385(13) 0.18083(15) 0.0306(5) Uani 1 1 d . . .
C14 C 0.0156(2) -0.0282(3) 0.2444(2) 0.0797(14) Uani 1 1 d . . .
H14A H 0.0391 -0.0692 0.2672 0.120 Uiso 1 1 calc R . .
H14B H -0.0426 -0.0345 0.2181 0.120 Uiso 1 1 calc R . .
H14C H 0.0189 0.0036 0.2882 0.120 Uiso 1 1 calc R . .
C15 C 0.02781(19) 0.06131(17) 0.1440(2) 0.0568(9) Uani 1 1 d . . .
H15A H -0.0307 0.0550 0.1187 0.085 Uiso 1 1 calc R . .
H15B H 0.0587 0.0763 0.1028 0.085 Uiso 1 1 calc R . .
H15C H 0.0319 0.0935 0.1875 0.085 Uiso 1 1 calc R . .
C16 C 0.0586(2) -0.0522(2) 0.1095(2) 0.0720(12) Uani 1 1 d . . .
H16A H 0.0807 -0.0941 0.1305 0.108 Uiso 1 1 calc R . .
H16B H 0.0907 -0.0362 0.0698 0.108 Uiso 1 1 calc R . .
H16C H 0.0001 -0.0570 0.0830 0.108 Uiso 1 1 calc R . .
C17 C 0.31078(16) 0.00298(11) -0.04136(15) 0.0287(5) Uani 1 1 d . . .
C18 C 0.3438(2) 0.01542(15) -0.12227(17) 0.0503(8) Uani 1 1 d . . .
H18A H 0.3526 -0.0259 -0.1477 0.076 Uiso 1 1 calc R . .
H18B H 0.3966 0.0390 -0.1097 0.076 Uiso 1 1 calc R . .
H18C H 0.3029 0.0409 -0.1598 0.076 Uiso 1 1 calc R . .
C19 C 0.37590(18) -0.03873(13) 0.01726(17) 0.0381(6) Uani 1 1 d . . .
H19A H 0.3546 -0.0485 0.0668 0.057 Uiso 1 1 calc R . .
H19B H 0.4283 -0.0148 0.0317 0.057 Uiso 1 1 calc R . .
H19C H 0.3857 -0.0790 -0.0100 0.057 Uiso 1 1 calc R . .
C20 C 0.22690(19) -0.03507(15) -0.0612(2) 0.0506(8) Uani 1 1 d . . .
H20A H 0.2356 -0.0758 -0.0879 0.076 Uiso 1 1 calc R . .
H20B H 0.1853 -0.0093 -0.0976 0.076 Uiso 1 1 calc R . .
H20C H 0.2072 -0.0439 -0.0105 0.076 Uiso 1 1 calc R . .
C21 C 0.20591(15) 0.24525(11) 0.05856(15) 0.0290(5) Uani 1 1 d . . .
C22 C 0.2689(3) 0.2955(2) 0.1089(3) 0.0495(13) Uani 0.737(7) 1 d P A 1
H22A H 0.2383 0.3338 0.1206 0.074 Uiso 0.737(7) 1 calc PR A 1
H22B H 0.3107 0.3078 0.0770 0.074 Uiso 0.737(7) 1 calc PR A 1
H22C H 0.2965 0.2757 0.1603 0.074 Uiso 0.737(7) 1 calc PR A 1
C23 C 0.1386(3) 0.2306(2) 0.1126(3) 0.0498(13) Uani 0.737(7) 1 d P A 1
H23A H 0.1099 0.2706 0.1217 0.075 Uiso 0.737(7) 1 calc PR A 1
H23B H 0.1662 0.2128 0.1652 0.075 Uiso 0.737(7) 1 calc PR A 1
H23C H 0.0981 0.1994 0.0844 0.075 Uiso 0.737(7) 1 calc PR A 1
C24 C 0.1630(4) 0.2772(2) -0.0216(3) 0.0537(15) Uani 0.737(7) 1 d P A 1
H24A H 0.1222 0.2473 -0.0522 0.080 Uiso 0.737(7) 1 calc PR A 1
H24B H 0.2047 0.2881 -0.0542 0.080 Uiso 0.737(7) 1 calc PR A 1
H24C H 0.1346 0.3165 -0.0093 0.080 Uiso 0.737(7) 1 calc PR A 1
C25 C 0.2351(11) 0.2985(5) 0.0012(10) 0.059(5) Uani 0.263(7) 1 d P A 2
H25A H 0.2155 0.2867 -0.0560 0.089 Uiso 0.263(7) 1 calc PR A 2
H25B H 0.2960 0.3010 0.0126 0.089 Uiso 0.263(7) 1 calc PR A 2
H25C H 0.2119 0.3404 0.0120 0.089 Uiso 0.263(7) 1 calc PR A 2
C26 C 0.2294(16) 0.2617(9) 0.1441(9) 0.096(9) Uani 0.263(7) 1 d P A 2
H26A H 0.2047 0.2306 0.1767 0.145 Uiso 0.263(7) 1 calc PR A 2
H26B H 0.2092 0.3051 0.1530 0.145 Uiso 0.263(7) 1 calc PR A 2
H26C H 0.2901 0.2606 0.1606 0.145 Uiso 0.263(7) 1 calc PR A 2
C27 C 0.1091(8) 0.2359(7) 0.0234(16) 0.092(8) Uani 0.263(7) 1 d P A 2
H27A H 0.0998 0.2318 -0.0360 0.139 Uiso 0.263(7) 1 calc PR A 2
H27B H 0.0784 0.2734 0.0379 0.139 Uiso 0.263(7) 1 calc PR A 2
H27C H 0.0894 0.1969 0.0468 0.139 Uiso 0.263(7) 1 calc PR A 2
C28 C 0.34057(14) 0.25206(11) 0.80476(13) 0.0252(4) Uani 1 1 d . . .
C29 C 0.29572(15) 0.20145(12) 0.83183(13) 0.0262(5) Uani 1 1 d . . .
H29 H 0.3204 0.1710 0.8716 0.031 Uiso 1 1 calc R . .
C30 C 0.20813(14) 0.19979(11) 0.79349(13) 0.0252(4) Uani 1 1 d . . .
H30 H 0.1708 0.1677 0.8051 0.030 Uiso 1 1 calc R . .
C31 C 0.18377(14) 0.25062(11) 0.73720(13) 0.0224(4) Uani 1 1 d . . .
C32 C 0.24509(15) 0.07309(10) 0.54146(13) 0.0238(4) Uani 1 1 d . . .
C33 C 0.33297(15) 0.07715(11) 0.55410(14) 0.0249(5) Uani 1 1 d . . .
H33 H 0.3685 0.0430 0.5770 0.030 Uiso 1 1 calc R . .
C34 C 0.36391(14) 0.13779(11) 0.52911(14) 0.0248(4) Uani 1 1 d . . .
H34 H 0.4215 0.1473 0.5351 0.030 Uiso 1 1 calc R . .
C35 C 0.30066(14) 0.18163(10) 0.49495(13) 0.0218(4) Uani 1 1 d . . .
C36 C 0.43490(16) 0.26603(13) 0.83630(17) 0.0359(6) Uani 1 1 d . . .
C37 C 0.4426(3) 0.3208(3) 0.8987(5) 0.158(4) Uani 1 1 d . . .
H37A H 0.4217 0.3609 0.8711 0.237 Uiso 1 1 calc R . .
H37B H 0.5011 0.3263 0.9247 0.237 Uiso 1 1 calc R . .
H37C H 0.4099 0.3103 0.9403 0.237 Uiso 1 1 calc R . .
C38 C 0.47967(19) 0.2054(2) 0.8795(3) 0.0675(11) Uani 1 1 d . . .
H38A H 0.4537 0.1933 0.9254 0.101 Uiso 1 1 calc R . .
H38B H 0.5386 0.2153 0.8995 0.101 Uiso 1 1 calc R . .
H38C H 0.4749 0.1696 0.8406 0.101 Uiso 1 1 calc R . .
C39 C 0.4789(2) 0.2812(3) 0.7645(3) 0.0979(19) Uani 1 1 d . . .
H39A H 0.4693 0.2458 0.7249 0.147 Uiso 1 1 calc R . .
H39B H 0.5387 0.2861 0.7850 0.147 Uiso 1 1 calc R . .
H39C H 0.4564 0.3212 0.7380 0.147 Uiso 1 1 calc R . .
C40 C 0.09208(14) 0.26563(11) 0.69524(14) 0.0265(5) Uani 1 1 d . . .
C41 C 0.0544(2) 0.3106(2) 0.7527(2) 0.0729(13) Uani 1 1 d . . .
H41A H 0.0878 0.3500 0.7628 0.109 Uiso 1 1 calc R . .
H41B H 0.0543 0.2885 0.8044 0.109 Uiso 1 1 calc R . .
H41C H -0.0028 0.3218 0.7270 0.109 Uiso 1 1 calc R . .
C42 C 0.04021(19) 0.20309(16) 0.6786(3) 0.0685(12) Uani 1 1 d . . .
H42A H -0.0172 0.2139 0.6531 0.103 Uiso 1 1 calc R . .
H42B H 0.0405 0.1805 0.7301 0.103 Uiso 1 1 calc R . .
H42C H 0.0644 0.1752 0.6419 0.103 Uiso 1 1 calc R . .
C43 C 0.08979(18) 0.30061(18) 0.61273(19) 0.0514(8) Uani 1 1 d . . .
H43A H 0.1126 0.2722 0.5756 0.077 Uiso 1 1 calc R . .
H43B H 0.1232 0.3401 0.6219 0.077 Uiso 1 1 calc R . .
H43C H 0.0322 0.3117 0.5885 0.077 Uiso 1 1 calc R . .
C44 C 0.31699(16) 0.24746(11) 0.45564(15) 0.0291(5) Uani 1 1 d . . .
C45 C 0.2374(2) 0.28959(17) 0.4384(3) 0.0703(12) Uani 1 1 d . . .
H45A H 0.2493 0.3300 0.4125 0.106 Uiso 1 1 calc R . .
H45B H 0.2194 0.2991 0.4897 0.106 Uiso 1 1 calc R . .
H45C H 0.1931 0.2663 0.4019 0.106 Uiso 1 1 calc R . .
C46 C 0.3859(3) 0.28633(17) 0.5130(2) 0.0664(11) Uani 1 1 d . . .
H46A H 0.3980 0.3259 0.4856 0.100 Uiso 1 1 calc R . .
H46B H 0.4365 0.2601 0.5263 0.100 Uiso 1 1 calc R . .
H46C H 0.3665 0.2973 0.5633 0.100 Uiso 1 1 calc R . .
C47 C 0.3455(3) 0.23346(16) 0.3735(2) 0.0684(11) Uani 1 1 d . . .
H47A H 0.3022 0.2089 0.3375 0.103 Uiso 1 1 calc R . .
H47B H 0.3972 0.2084 0.3842 0.103 Uiso 1 1 calc R . .
H47C H 0.3551 0.2743 0.3473 0.103 Uiso 1 1 calc R . .
C48 C 0.19548(16) 0.01301(12) 0.56125(15) 0.0321(5) Uani 1 1 d . . .
C49 C 0.2543(3) -0.0346(3) 0.6186(4) 0.121(2) Uani 1 1 d . . .
H49A H 0.2766 -0.0132 0.6704 0.182 Uiso 1 1 calc R . .
H49B H 0.3003 -0.0476 0.5923 0.182 Uiso 1 1 calc R . .
H49C H 0.2228 -0.0729 0.6289 0.182 Uiso 1 1 calc R . .
C50 C 0.1243(4) 0.0315(2) 0.6009(5) 0.158(4) Uani 1 1 d . . .
H50A H 0.1452 0.0564 0.6504 0.236 Uiso 1 1 calc R . .
H50B H 0.0965 -0.0075 0.6151 0.236 Uiso 1 1 calc R . .
H50C H 0.0846 0.0577 0.5630 0.236 Uiso 1 1 calc R . .
C51 C 0.1649(4) -0.0249(2) 0.4829(3) 0.1002(19) Uani 1 1 d . . .
H51A H 0.1341 -0.0630 0.4952 0.150 Uiso 1 1 calc R . .
H51B H 0.2127 -0.0385 0.4597 0.150 Uiso 1 1 calc R . .
H51C H 0.1283 0.0024 0.4437 0.150 Uiso 1 1 calc R . .

loop_
_atom_site_aniso_label
_atom_site_aniso_U_11
_atom_site_aniso_U_22
_atom_site_aniso_U_33
_atom_site_aniso_U_23
_atom_site_aniso_U_13
_atom_site_aniso_U_12
Sn1 0.02713(9) 0.02154(9) 0.01926(8) 0.00279(5) 0.00343(6) -0.00042(5)
Sn2 0.02644(9) 0.02290(9) 0.01884(8) -0.00131(5) 0.00330(6) 0.00372(6)
P3 0.0292(3) 0.0189(3) 0.0301(3) -0.0020(2) 0.0075(2) 0.0011(2)
P4 0.0276(3) 0.0190(3) 0.0300(3) 0.0027(2) 0.0030(2) 0.0006(2)
P5 0.0206(3) 0.0267(3) 0.0223(3) 0.0022(2) 0.0006(2) -0.0019(2)
P6 0.0205(3) 0.0253(3) 0.0218(3) 0.0011(2) 0.0031(2) 0.0009(2)
C1 0.0253(11) 0.0249(11) 0.0216(10) 0.0058(8) 0.0055(8) 0.0021(8)
C2 0.0284(11) 0.0291(12) 0.0174(10) -0.0016(9) 0.0037(8) -0.0001(9)
C3 0.0251(11) 0.0283(11) 0.0227(10) -0.0028(9) 0.0070(9) 0.0039(9)
C4 0.0240(11) 0.0258(11) 0.0229(10) 0.0010(9) 0.0061(9) -0.0001(8)
C5 0.0261(11) 0.0219(11) 0.0214(10) 0.0041(8) 0.0052(9) 0.0008(8)
C6 0.0233(11) 0.0236(11) 0.0257(11) 0.0005(9) 0.0043(9) -0.0037(8)
C7 0.0207(10) 0.0255(11) 0.0280(11) 0.0007(9) 0.0052(9) -0.0009(8)
C8 0.0253(11) 0.0227(11) 0.0205(10) 0.0013(8) 0.0073(8) -0.0004(8)
C9 0.0251(11) 0.0337(13) 0.0317(12) 0.0085(10) 0.0050(9) 0.0066(9)
C10 0.0241(14) 0.061(2) 0.150(4) 0.060(3) -0.0072(19) -0.0046(14)
C11 0.0354(13) 0.0435(15) 0.0338(13) 0.0092(11) -0.0009(11) 0.0092(11)
C12 0.0474(19) 0.120(3) 0.0413(17) -0.0141(19) 0.0014(14) 0.047(2)
C13 0.0238(11) 0.0370(13) 0.0306(12) -0.0036(10) 0.0044(9) -0.0046(9)
C14 0.0409(18) 0.139(4) 0.057(2) 0.028(2) 0.0043(16) -0.041(2)
C15 0.0276(14) 0.0545(19) 0.080(2) -0.0003(17) -0.0103(14) 0.0043(13)
C16 0.0403(17) 0.093(3) 0.074(2) -0.049(2) -0.0110(16) -0.0006(18)
C17 0.0363(12) 0.0233(11) 0.0273(11) -0.0045(9) 0.0083(10) -0.0017(9)
C18 0.090(2) 0.0358(15) 0.0311(14) -0.0041(12) 0.0255(15) 0.0042(15)
C19 0.0482(15) 0.0263(12) 0.0404(14) -0.0052(11) 0.0100(12) 0.0086(11)
C20 0.0467(17) 0.0344(15) 0.068(2) -0.0200(14) 0.0043(15) -0.0083(12)
C21 0.0318(12) 0.0231(11) 0.0325(12) 0.0028(9) 0.0073(10) 0.0062(9)
C22 0.047(2) 0.032(2) 0.068(3) -0.019(2) 0.005(2) 0.0053(17)
C23 0.049(3) 0.037(2) 0.072(3) -0.001(2) 0.033(2) 0.0134(18)
C24 0.084(4) 0.038(2) 0.036(2) 0.0025(17) 0.005(2) 0.032(2)
C25 0.093(12) 0.021(5) 0.079(10) 0.010(6) 0.050(9) 0.020(6)
C26 0.18(2) 0.066(11) 0.057(9) 0.005(8) 0.054(11) 0.076(14)
C27 0.040(7) 0.033(7) 0.21(3) -0.002(10) 0.027(10) 0.014(5)
C28 0.0262(11) 0.0275(11) 0.0204(10) -0.0038(9) 0.0007(8) 0.0022(9)
C29 0.0303(12) 0.0309(12) 0.0163(10) 0.0044(9) 0.0018(9) 0.0042(9)
C30 0.0275(11) 0.0275(11) 0.0210(10) 0.0042(9) 0.0059(9) 0.0007(9)
C31 0.0242(10) 0.0230(10) 0.0202(10) -0.0007(8) 0.0050(8) 0.0031(8)
C32 0.0316(12) 0.0213(11) 0.0192(10) -0.0010(8) 0.0071(9) -0.0016(8)
C33 0.0292(11) 0.0221(11) 0.0239(11) 0.0002(8) 0.0061(9) 0.0058(8)
C34 0.0214(10) 0.0259(11) 0.0280(11) -0.0010(9) 0.0071(9) 0.0017(8)
C35 0.0239(11) 0.0222(11) 0.0200(10) -0.0004(8) 0.0065(8) 0.0001(8)
C36 0.0253(12) 0.0405(14) 0.0387(14) -0.0052(11) -0.0020(10) -0.0017(10)
C37 0.041(2) 0.158(5) 0.246(8) -0.166(6) -0.045(3) 0.020(3)
C38 0.0250(14) 0.095(3) 0.079(2) 0.033(2) 0.0003(15) 0.0054(16)
C39 0.0376(18) 0.164(5) 0.085(3) 0.069(3) -0.0063(18) -0.039(2)
C40 0.0224(11) 0.0286(12) 0.0280(11) 0.0028(9) 0.0038(9) 0.0070(9)
C41 0.0473(19) 0.118(3) 0.0490(19) -0.026(2) -0.0007(15) 0.048(2)
C42 0.0264(14) 0.0427(17) 0.123(3) 0.023(2) -0.0185(17) -0.0041(12)
C43 0.0328(14) 0.074(2) 0.0444(16) 0.0270(16) 0.0000(12) 0.0111(14)
C44 0.0357(12) 0.0240(11) 0.0295(12) 0.0046(9) 0.0115(10) -0.0015(9)
C45 0.063(2) 0.0413(18) 0.115(3) 0.043(2) 0.038(2) 0.0178(16)
C46 0.083(3) 0.0452(18) 0.064(2) 0.0173(16) -0.0041(19) -0.0343(18)
C47 0.131(4) 0.0381(17) 0.0503(19) 0.0086(14) 0.052(2) -0.0028(19)
C48 0.0413(14) 0.0250(12) 0.0325(12) 0.0002(10) 0.0129(11) -0.0089(10)
C49 0.120(4) 0.089(3) 0.134(5) 0.077(3) -0.032(3) -0.053(3)
C50 0.171(6) 0.044(2) 0.320(9) -0.021(4) 0.203(7) -0.031(3)
C51 0.167(5) 0.073(3) 0.077(3) -0.033(2) 0.065(3) -0.082(3)

loop_
_atom_type_symbol
_atom_type_description
_atom_type_scat_dispersion_real
_atom_type_scat_dispersion_imag
_atom_type_scat_source
Sn Sn -0.6537 1.4246 'International Tables Vol C Tables 4.2.6.8 and 6.1.1.4'
P P 0.1023 0.0942 'International Tables Vol C Tables 4.2.6.8 and 6.1.1.4'
C C 0.0033 0.0016 'International Tables Vol C Tables 4.2.6.8 and 6.1.1.4'
H H 0.0000 0.0000 'International Tables Vol C Tables 4.2.6.8 and 6.1.1.4'

loop_
_geom_angle_atom_site_label_1
_geom_angle_atom_site_label_2
_geom_angle_atom_site_label_3
_geom_angle
P3 Sn1 P5 120.138(18)
P4 Sn2 P6 120.999(18)
C1 P3 C4 90.98(10)
C1 P3 Sn1 71.14(7)
C4 P3 Sn1 68.19(7)
C31 P4 C28 90.78(10)
C31 P4 Sn2 67.67(7)
C28 P4 Sn2 71.98(7)
C8 P5 C5 91.13(10)
C8 P5 Sn1 69.09(7)
C5 P5 Sn1 72.42(7)
C32 P6 C35 91.15(10)
C32 P6 Sn2 72.22(7)
C35 P6 Sn2 69.41(7)
C2 C1 C9 123.8(2)
C2 C1 P3 110.80(16)
C9 C1 P3 125.37(17)
C1 C2 C3 113.9(2)
C1 C2 H2 123.0
C3 C2 H2 123.0
C4 C3 C2 113.8(2)
C4 C3 H3 123.1
C2 C3 H3 123.1
C3 C4 C13 124.0(2)
C3 C4 P3 110.49(16)
C13 C4 P3 125.05(17)
C6 C5 C21 125.0(2)
C6 C5 P5 110.16(16)
C21 C5 P5 124.88(17)
C5 C6 C7 114.4(2)
C5 C6 H6 122.8
C7 C6 H6 122.8
C8 C7 C6 113.9(2)
C8 C7 H7 123.0
C6 C7 H7 123.0
C7 C8 C17 123.9(2)
C7 C8 P5 110.35(16)
C17 C8 P5 125.50(17)
C12 C9 C11 108.3(2)
C12 C9 C1 111.4(2)
C11 C9 C1 107.91(19)
C12 C9 C10 110.7(3)
C11 C9 C10 108.2(3)
C1 C9 C10 110.2(2)
C9 C10 H10A 109.5
C9 C10 H10B 109.5
H10A C10 H10B 109.5
C9 C10 H10C 109.5
H10A C10 H10C 109.5
H10B C10 H10C 109.5
C9 C11 H11A 109.5
C9 C11 H11B 109.5
H11A C11 H11B 109.5
C9 C11 H11C 109.5
H11A C11 H11C 109.5
H11B C11 H11C 109.5
C9 C12 H12A 109.5
C9 C12 H12B 109.5
H12A C12 H12B 109.5
C9 C12 H12C 109.5
H12A C12 H12C 109.5
H12B C12 H12C 109.5
C14 C13 C16 110.4(3)
C14 C13 C4 107.7(2)
C16 C13 C4 111.2(2)
C14 C13 C15 109.5(3)
C16 C13 C15 107.1(3)
C4 C13 C15 110.9(2)
C13 C14 H14A 109.5
C13 C14 H14B 109.5
H14A C14 H14B 109.5
C13 C14 H14C 109.5
H14A C14 H14C 109.5
H14B C14 H14C 109.5
C13 C15 H15A 109.5
C13 C15 H15B 109.5
H15A C15 H15B 109.5
C13 C15 H15C 109.5
H15A C15 H15C 109.5
H15B C15 H15C 109.5
C13 C16 H16A 109.5
C13 C16 H16B 109.5
H16A C16 H16B 109.5
C13 C16 H16C 109.5
H16A C16 H16C 109.5
H16B C16 H16C 109.5
C8 C17 C19 111.21(19)
C8 C17 C20 110.8(2)
C19 C17 C20 108.6(2)
C8 C17 C18 107.8(2)
C19 C17 C18 108.9(2)
C20 C17 C18 109.5(2)
C17 C18 H18A 109.5
C17 C18 H18B 109.5
H18A C18 H18B 109.5
C17 C18 H18C 109.5
H18A C18 H18C 109.5
H18B C18 H18C 109.5
C17 C19 H19A 109.5
C17 C19 H19B 109.5
H19A C19 H19B 109.5
C17 C19 H19C 109.5
H19A C19 H19C 109.5
H19B C19 H19C 109.5
C17 C20 H20A 109.5
C17 C20 H20B 109.5
H20A C20 H20B 109.5
C17 C20 H20C 109.5
H20A C20 H20C 109.5
H20B C20 H20C 109.5
C26 C21 C24 138.4(6)
C26 C21 C5 110.1(6)
C24 C21 C5 110.3(2)
C26 C21 C23 64.1(10)
C24 C21 C23 109.1(3)
C5 C21 C23 110.8(2)
C26 C21 C22 45.6(10)
C24 C21 C22 108.7(3)
C5 C21 C22 111.7(2)
C23 C21 C22 106.0(3)
C26 C21 C27 116.7(12)
C24 C21 C27 58.4(8)
C5 C21 C27 107.5(6)
C23 C21 C27 55.6(9)
C22 C21 C27 140.7(6)
C26 C21 C25 112.1(11)
C24 C21 C25 47.0(7)
C5 C21 C25 104.9(4)
C23 C21 C25 142.9(5)
C22 C21 C25 68.0(7)
C27 C21 C25 104.8(10)
C21 C22 H22A 109.5
C21 C22 H22B 109.5
C21 C22 H22C 109.5
C21 C23 H23A 109.5
C21 C23 H23B 109.5
C21 C23 H23C 109.5
C21 C24 H24A 109.5
C21 C24 H24B 109.5
C21 C24 H24C 109.5
C21 C25 H25A 109.5
C21 C25 H25B 109.5
H25A C25 H25B 109.5
C21 C25 H25C 109.5
H25A C25 H25C 109.5
H25B C25 H25C 109.5
C21 C26 H26A 109.5
C21 C26 H26B 109.5
H26A C26 H26B 109.5
C21 C26 H26C 109.5
H26A C26 H26C 109.5
H26B C26 H26C 109.5
C21 C27 H27A 109.5
C21 C27 H27B 109.5
H27A C27 H27B 109.5
C21 C27 H27C 109.5
H27A C27 H27C 109.5
H27B C27 H27C 109.5
C29 C28 C36 125.1(2)
C29 C28 P4 110.82(17)
C36 C28 P4 124.06(18)
C28 C29 C30 114.1(2)
C28 C29 H29 123.0
C30 C29 H29 123.0
C31 C30 C29 113.7(2)
C31 C30 H30 123.1
C29 C30 H30 123.1
C30 C31 C40 124.7(2)
C30 C31 P4 110.57(16)
C40 C31 P4 124.37(16)
C33 C32 C48 124.9(2)
C33 C32 P6 110.19(16)
C48 C32 P6 124.87(18)
C32 C33 C34 114.2(2)
C32 C33 H33 122.9
C34 C33 H33 122.9
C35 C34 C33 113.9(2)
C35 C34 H34 123.0
C33 C34 H34 123.0
C34 C35 C44 124.2(2)
C34 C35 P6 110.45(16)
C44 C35 P6 125.22(16)
C37 C36 C39 112.9(4)
C37 C36 C28 108.3(2)
C39 C36 C28 110.7(2)
C37 C36 C38 108.2(4)
C39 C36 C38 106.0(3)
C28 C36 C38 110.7(2)
C36 C37 H37A 109.5
C36 C37 H37B 109.5
H37A C37 H37B 109.5
C36 C37 H37C 109.5
H37A C37 H37C 109.5
H37B C37 H37C 109.5
C36 C38 H38A 109.5
C36 C38 H38B 109.5
H38A C38 H38B 109.5
C36 C38 H38C 109.5
H38A C38 H38C 109.5
H38B C38 H38C 109.5
C36 C39 H39A 109.5
C36 C39 H39B 109.5
H39A C39 H39B 109.5
C36 C39 H39C 109.5
H39A C39 H39C 109.5
H39B C39 H39C 109.5
C42 C40 C41 110.3(3)
C42 C40 C43 108.3(3)
C41 C40 C43 108.9(3)
C42 C40 C31 111.2(2)
C41 C40 C31 107.8(2)
C43 C40 C31 110.43(19)
C40 C41 H41A 109.5
C40 C41 H41B 109.5
H41A C41 H41B 109.5
C40 C41 H41C 109.5
H41A C41 H41C 109.5
H41B C41 H41C 109.5
C40 C42 H42A 109.5
C40 C42 H42B 109.5
H42A C42 H42B 109.5
C40 C42 H42C 109.5
H42A C42 H42C 109.5
H42B C42 H42C 109.5
C40 C43 H43A 109.5
C40 C43 H43B 109.5
H43A C43 H43B 109.5
C40 C43 H43C 109.5
H43A C43 H43C 109.5
H43B C43 H43C 109.5
C45 C44 C46 107.8(3)
C45 C44 C47 108.9(3)
C46 C44 C47 109.5(3)
C45 C44 C35 111.5(2)
C46 C44 C35 110.9(2)
C47 C44 C35 108.2(2)
C44 C45 H45A 109.5
C44 C45 H45B 109.5
H45A C45 H45B 109.5
C44 C45 H45C 109.5
H45A C45 H45C 109.5
H45B C45 H45C 109.5
C44 C46 H46A 109.5
C44 C46 H46B 109.5
H46A C46 H46B 109.5
C44 C46 H46C 109.5
H46A C46 H46C 109.5
H46B C46 H46C 109.5
C44 C47 H47A 109.5
C44 C47 H47B 109.5
H47A C47 H47B 109.5
C44 C47 H47C 109.5
H47A C47 H47C 109.5
H47B C47 H47C 109.5
C50 C48 C51 110.9(4)
C50 C48 C32 111.8(2)
C51 C48 C32 109.2(2)
C50 C48 C49 109.3(4)
C51 C48 C49 105.1(4)
C32 C48 C49 110.4(2)
C48 C49 H49A 109.5
C48 C49 H49B 109.5
H49A C49 H49B 109.5
C48 C49 H49C 109.5
H49A C49 H49C 109.5
H49B C49 H49C 109.5
C48 C50 H50A 109.5
C48 C50 H50B 109.5
H50A C50 H50B 109.5
C48 C50 H50C 109.5
H50A C50 H50C 109.5
H50B C50 H50C 109.5
C48 C51 H51A 109.5
C48 C51 H51B 109.5
H51A C51 H51B 109.5
C48 C51 H51C 109.5
H51A C51 H51C 109.5
H51B C51 H51C 109.5

loop_
_geom_bond_atom_site_label_1
_geom_bond_atom_site_label_2
_geom_bond_distance
Sn1 P3 2.7965(6)
Sn1 P5 2.8200(6)
Sn2 P4 2.8012(6)
Sn2 P6 2.8354(6)
P3 C1 1.784(2)
P3 C4 1.786(2)
P4 C31 1.787(2)
P4 C28 1.790(2)
P5 C8 1.786(2)
P5 C5 1.789(2)
P6 C32 1.786(2)
P6 C35 1.786(2)
C1 C2 1.386(3)
C1 C9 1.528(3)
C2 C3 1.421(3)
C2 H2 0.9300
C3 C4 1.394(3)
C3 H3 0.9300
C4 C13 1.530(3)
C5 C6 1.388(3)
C5 C21 1.525(3)
C6 C7 1.414(3)
C6 H6 0.9300
C7 C8 1.393(3)
C7 H7 0.9300
C8 C17 1.528(3)
C9 C12 1.516(4)
C9 C11 1.528(3)
C9 C10 1.530(4)
C10 H10A 0.9600
C10 H10B 0.9600
C10 H10C 0.9600
C11 H11A 0.9600
C11 H11B 0.9600
C11 H11C 0.9600
C12 H12A 0.9600
C12 H12B 0.9600
C12 H12C 0.9600
C13 C14 1.513(4)
C13 C16 1.515(4)
C13 C15 1.530(4)
C14 H14A 0.9600
C14 H14B 0.9600
C14 H14C 0.9600
C15 H15A 0.9600
C15 H15B 0.9600
C15 H15C 0.9600
C16 H16A 0.9600
C16 H16B 0.9600
C16 H16C 0.9600
C17 C19 1.532(4)
C17 C20 1.532(4)
C17 C18 1.540(3)
C18 H18A 0.9600
C18 H18B 0.9600
C18 H18C 0.9600
C19 H19A 0.9600
C19 H19B 0.9600
C19 H19C 0.9600
C20 H20A 0.9600
C20 H20B 0.9600
C20 H20C 0.9600
C21 C26 1.419(16)
C21 C24 1.507(4)
C21 C23 1.551(5)
C21 C22 1.557(5)
C21 C27 1.561(15)
C21 C25 1.562(12)
C22 H22A 0.9600
C22 H22B 0.9600
C22 H22C 0.9600
C23 H23A 0.9600
C23 H23B 0.9600
C23 H23C 0.9600
C24 H24A 0.9600
C24 H24B 0.9600
C24 H24C 0.9600
C25 H25A 0.9600
C25 H25B 0.9600
C25 H25C 0.9600
C26 H26A 0.9600
C26 H26B 0.9600
C26 H26C 0.9600
C27 H27A 0.9600
C27 H27B 0.9600
C27 H27C 0.9600
C28 C29 1.377(3)
C28 C36 1.529(3)
C29 C30 1.425(3)
C29 H29 0.9300
C30 C31 1.390(3)
C30 H30 0.9300
C31 C40 1.530(3)
C32 C33 1.388(3)
C32 C48 1.526(3)
C33 C34 1.418(3)
C33 H33 0.9300
C34 C35 1.385(3)
C34 H34 0.9300
C35 C44 1.529(3)
C36 C37 1.500(5)
C36 C39 1.515(5)
C36 C38 1.529(4)
C37 H37A 0.9600
C37 H37B 0.9600
C37 H37C 0.9600
C38 H38A 0.9600
C38 H38B 0.9600
C38 H38C 0.9600
C39 H39A 0.9600
C39 H39B 0.9600
C39 H39C 0.9600
C40 C42 1.515(4)
C40 C41 1.518(4)
C40 C43 1.521(4)
C41 H41A 0.9600
C41 H41B 0.9600
C41 H41C 0.9600
C42 H42A 0.9600
C42 H42B 0.9600
C42 H42C 0.9600
C43 H43A 0.9600
C43 H43B 0.9600
C43 H43C 0.9600
C44 C45 1.518(4)
C44 C46 1.526(4)
C44 C47 1.528(4)
C45 H45A 0.9600
C45 H45B 0.9600
C45 H45C 0.9600
C46 H46A 0.9600
C46 H46B 0.9600
C46 H46C 0.9600
C47 H47A 0.9600
C47 H47B 0.9600
C47 H47C 0.9600
C48 C50 1.467(5)
C48 C51 1.496(4)
C48 C49 1.540(5)
C49 H49A 0.9600
C49 H49B 0.9600
C49 H49C 0.9600
C50 H50A 0.9600
C50 H50B 0.9600
C50 H50C 0.9600
C51 H51A 0.9600
C51 H51B 0.9600
C51 H51C 0.9600
